data_7244828
loop_
_publ_author_name
'Hatcher, Lauren E.'
'Coulson, Ben A.'

_publ_section_title
;
 Exploring the influence of polymorphism and chromophore co-ligands on
 linkage isomer photoswitching in [Pd(bpy4dca)(NO2)2]
;
_journal_name_full CrystEngComm
_journal_paper_doi 10.1039/D2CE00213B
_journal_year 2022
_chemical_formula_moiety 'C14 H12 N4 O8 Pd'
_chemical_formula_sum 'C14 H12 N4 O8 Pd'
_chemical_formula_weight 470.68
_chemical_name_systematic
;
Dinitro-(dimethyl 2,2'-bipyridine-4,4'-dicarboxylate)palladium(II)
;
_chemical_properties_physical Light-sensitive,Photo-sensitive
_space_group_crystal_system monoclinic
_space_group_IT_number 14
_space_group_name_Hall '-P 2yn'
_space_group_name_H-M_alt 'P 1 21/n 1'
_atom_sites_solution_hydrogens geom
_audit_creation_method SHELXL-2018/3
_audit_update_record
;
2022-02-14 deposited with the CCDC.	2022-03-25 downloaded from the CCDC.
;
_cell_angle_alpha 90
_cell_angle_beta 93.910(5)
_cell_angle_gamma 90
_cell_formula_units_Z 4
_cell_length_a 8.5676(4)
_cell_length_b 7.8399(4)
_cell_length_c 24.9457(12)
_cell_measurement_reflns_used 1790
_cell_measurement_temperature 199(2)
_cell_measurement_theta_max 23.6500
_cell_measurement_theta_min 3.6590
_cell_volume 1671.68(14)
_computing_cell_refinement 'CrysAlisPro 1.171.40.67a (Rigaku OD, 2019)'
_computing_data_collection 'CrysAlisPro 1.171.40.67a (Rigaku OD, 2019)'
_computing_data_reduction 'CrysAlisPro 1.171.40.67a (Rigaku OD, 2019)'
_computing_structure_refinement 'SHELXL-2018/3 (Sheldrick, 2018)'
_computing_structure_solution 'SHELXT 2018/2 (Sheldrick, 2018)'
_diffrn_ambient_temperature 199(2)
_diffrn_detector_area_resol_mean 10.3795
_diffrn_measured_fraction_theta_full 0.996
_diffrn_measured_fraction_theta_max 0.996
_diffrn_measurement_device_type 'Xcalibur, Atlas, Gemini ultra'
_diffrn_measurement_method '\w scans'
_diffrn_radiation_type MoK\a
_diffrn_radiation_wavelength 0.71073
_diffrn_reflns_av_R_equivalents 0.0529
_diffrn_reflns_av_unetI/netI 0.0943
_diffrn_reflns_Laue_measured_fraction_full 0.996
_diffrn_reflns_Laue_measured_fraction_max 0.996
_diffrn_reflns_limit_h_max 10
_diffrn_reflns_limit_h_min -10
_diffrn_reflns_limit_k_max 9
_diffrn_reflns_limit_k_min -8
_diffrn_reflns_limit_l_max 31
_diffrn_reflns_limit_l_min -30
_diffrn_reflns_number 7295
_diffrn_reflns_point_group_measured_fraction_full 0.996
_diffrn_reflns_point_group_measured_fraction_max 0.996
_diffrn_reflns_theta_full 25.242
_diffrn_reflns_theta_max 26.364
_diffrn_reflns_theta_min 3.526
_diffrn_source 'fine-focus sealed X-ray tube'
_diffrn_source_type 'Enhance (Mo) X-ray Source'
_exptl_absorpt_coefficient_mu 1.165
_exptl_absorpt_correction_T_max 1.00000
_exptl_absorpt_correction_T_min 0.89228
_exptl_absorpt_correction_type multi-scan
_exptl_absorpt_process_details
;
CrysAlisPro 1.171.41.107a (Rigaku Oxford Diffraction, 2021)
Empirical absorption correction using spherical harmonics,
implemented in SCALE3 ABSPACK scaling algorithm.
;
_exptl_crystal_colour yellow
_exptl_crystal_density_diffrn 1.870
_exptl_crystal_description block
_exptl_crystal_F_000 936
_exptl_crystal_recrystallization_method 'Re-crystallisation from solvent: Acetonitrile/water'
_exptl_crystal_size_max 0.300
_exptl_crystal_size_mid 0.200
_exptl_crystal_size_min 0.100
_refine_diff_density_max 0.769
_refine_diff_density_min -0.950
_refine_diff_density_rms 0.113
_refine_ls_extinction_method none
_refine_ls_goodness_of_fit_ref 1.023
_refine_ls_hydrogen_treatment constr
_refine_ls_matrix_type full
_refine_ls_number_parameters 274
_refine_ls_number_reflns 3412
_refine_ls_number_restraints 284
_refine_ls_restrained_S_all 0.993
_refine_ls_R_factor_all 0.0939
_refine_ls_R_factor_gt 0.0498
_refine_ls_shift/su_max 0.001
_refine_ls_shift/su_mean 0.000
_refine_ls_structure_factor_coef Fsqd
_refine_ls_weighting_details 'w=1/[\s^2^(Fo^2^)+(0.0259P)^2^] where P=(Fo^2^+2Fc^2^)/3'
_refine_ls_weighting_scheme calc
_refine_ls_wR_factor_gt 0.0836
_refine_ls_wR_factor_ref 0.0998
_reflns_Friedel_coverage 0.000
_reflns_number_gt 2206
_reflns_number_total 3412
_reflns_threshold_expression 'I > 2\s(I)'
_cod_data_source_file d2ce00213b3.cif
_cod_data_source_block Poly2_300min-470nm_200K
_cod_original_cell_volume 1671.67(14)
_cod_original_sg_symbol_H-M 'P 21/n'
_cod_database_code 7244828
_shelx_shelxl_version_number 2018/3
_shelx_space_group_comment
;
The symmetry employed for this shelxl refinement is uniquely defined
by the following loop, which should always be used as a source of
symmetry information in preference to the above space-group names.
They are only intended as comments.
;

loop_
_space_group_symop_operation_xyz
'x, y, z'
'-x+1/2, y+1/2, -z+1/2'
'-x, -y, -z'
'x-1/2, -y-1/2, z-1/2'

loop_
_atom_site_label
_atom_site_type_symbol
_atom_site_fract_x
_atom_site_fract_y
_atom_site_fract_z
_atom_site_U_iso_or_equiv
_atom_site_adp_type
_atom_site_occupancy
_atom_site_site_symmetry_order
_atom_site_calc_flag
_atom_site_refinement_flags_posn
_atom_site_refinement_flags_adp
_atom_site_refinement_flags_occupancy
_atom_site_disorder_assembly
_atom_site_disorder_group
Pd1 Pd 0.31038(5) 0.54711(5) 0.50542(2) 0.03694(16) Uani 1 1 d D . . . .
O5 O 0.6401(5) 0.9760(5) 0.73232(16) 0.0558(12) Uani 1 1 d . . . . .
O6 O 0.5792(4) 0.7217(4) 0.76615(14) 0.0392(10) Uani 1 1 d . . . . .
O7 O 0.2307(4) -0.0013(4) 0.72251(14) 0.0361(9) Uani 1 1 d . . . . .
O8 O 0.0598(5) -0.1138(4) 0.66069(14) 0.0445(11) Uani 1 1 d . . . . .
N3 N 0.3953(5) 0.6548(5) 0.57480(16) 0.0295(10) Uani 1 1 d . . . . .
N4 N 0.2648(5) 0.3576(5) 0.55705(16) 0.0303(10) Uani 1 1 d . . . . .
C1 C 0.4667(6) 0.8069(6) 0.5795(2) 0.0356(13) Uani 1 1 d . . . . .
H1 H 0.475458 0.874698 0.548252 0.043 Uiso 1 1 calc R U . . .
C2 C 0.5278(6) 0.8678(6) 0.6286(2) 0.0354(13) Uani 1 1 d . . . . .
H2 H 0.578147 0.975773 0.631049 0.042 Uiso 1 1 calc R U . . .
C3 C 0.5148(6) 0.7693(6) 0.6742(2) 0.0279(12) Uani 1 1 d . . . . .
C4 C 0.4415(6) 0.6124(6) 0.6691(2) 0.0295(12) Uani 1 1 d . . . . .
H4 H 0.431461 0.543254 0.699972 0.035 Uiso 1 1 calc R U . . .
C5 C 0.3826(5) 0.5555(6) 0.61898(19) 0.0260(11) Uani 1 1 d . . . . .
C6 C 0.3054(6) 0.3902(6) 0.6096(2) 0.0259(12) Uani 1 1 d . . . . .
C7 C 0.2757(6) 0.2752(6) 0.6488(2) 0.0289(12) Uani 1 1 d . . . . .
H7 H 0.305845 0.299668 0.685391 0.035 Uiso 1 1 calc R U . . .
C8 C 0.2010(6) 0.1225(6) 0.6350(2) 0.0278(12) Uani 1 1 d . . . . .
C9 C 0.1600(6) 0.0914(6) 0.5818(2) 0.0354(14) Uani 1 1 d . . . . .
H9 H 0.107843 -0.011463 0.571258 0.042 Uiso 1 1 calc R U . . .
C10 C 0.1951(7) 0.2112(6) 0.5434(2) 0.0378(14) Uani 1 1 d . . . . .
H10 H 0.168633 0.187792 0.506579 0.045 Uiso 1 1 calc R U . . .
C11 C 0.5846(6) 0.8360(7) 0.7268(2) 0.0372(13) Uani 1 1 d . . . . .
C12 C 0.6550(7) 0.7719(7) 0.8175(2) 0.0497(16) Uani 1 1 d . . . . .
H12A H 0.762026 0.809570 0.812360 0.075 Uiso 1 1 calc R U . . .
H12B H 0.657832 0.674513 0.842159 0.075 Uiso 1 1 calc R U . . .
H12C H 0.596354 0.865595 0.832627 0.075 Uiso 1 1 calc R U . . .
C13 C 0.1682(6) -0.0025(6) 0.6781(2) 0.0322(13) Uani 1 1 d . . . . .
C14 C 0.0119(8) -0.2387(7) 0.6993(2) 0.0520(18) Uani 1 1 d . . . . .
H14A H -0.061524 -0.319502 0.681311 0.078 Uiso 1 1 calc R U . . .
H14B H -0.039215 -0.180374 0.728150 0.078 Uiso 1 1 calc R U . . .
H14C H 0.103984 -0.300323 0.714565 0.078 Uiso 1 1 calc R U . . .
N1 N 0.324(2) 0.7564(19) 0.4599(7) 0.053(2) Uani 0.229(7) 1 d D . P A 1
O1 O 0.399(2) 0.741(2) 0.4215(8) 0.0548(17) Uani 0.229(7) 1 d D . P A 1
O2 O 0.258(3) 0.884(3) 0.4720(12) 0.0538(19) Uani 0.229(7) 1 d D . P A 1
O1A O 0.3795(7) 0.7346(7) 0.4563(2) 0.0548(17) Uani 0.771(7) 1 d D . P A 2
N1A N 0.2942(9) 0.8694(9) 0.4493(3) 0.053(2) Uani 0.771(7) 1 d D . P A 2
O2A O 0.1752(7) 0.8660(7) 0.4759(3) 0.0538(19) Uani 0.771(7) 1 d D . P A 2
N2 N 0.1832(15) 0.4579(18) 0.4411(4) 0.049(2) Uani 0.229(7) 1 d D . P A 3
O3 O 0.254(2) 0.442(3) 0.4012(6) 0.054(2) Uani 0.229(7) 1 d D . P A 3
O4 O 0.0477(19) 0.423(4) 0.4364(17) 0.079(3) Uani 0.229(7) 1 d D . P A 3
N2A N 0.1832(15) 0.4579(18) 0.4411(4) 0.049(2) Uani 0.106(8) 1 d D . P A 4
O3A O 0.208(5) 0.320(3) 0.4224(16) 0.054(2) Uani 0.106(8) 1 d D . P A 4
O4A O 0.072(4) 0.510(10) 0.415(2) 0.079(3) Uani 0.106(8) 1 d D . P A 4
O3B O 0.2640(8) 0.4000(9) 0.4406(2) 0.054(2) Uani 0.665(7) 1 d D . P A 5
O4B O 0.0412(11) 0.5148(15) 0.4339(5) 0.079(3) Uani 0.665(7) 1 d D . P A 5
N2B N 0.1287(9) 0.4107(10) 0.4138(3) 0.049(2) Uani 0.665(7) 1 d D . P A 5

loop_
_atom_site_aniso_label
_atom_site_aniso_U_11
_atom_site_aniso_U_22
_atom_site_aniso_U_33
_atom_site_aniso_U_23
_atom_site_aniso_U_13
_atom_site_aniso_U_12
Pd1 0.0434(3) 0.0419(3) 0.0254(2) 0.0042(2) 0.00187(18) -0.0017(2)
O5 0.074(3) 0.047(2) 0.047(3) -0.015(2) 0.010(2) -0.031(2)
O6 0.043(3) 0.043(2) 0.031(2) -0.0052(18) -0.0040(19) -0.0042(19)
O7 0.039(2) 0.041(2) 0.028(2) 0.0003(16) 0.0027(17) -0.0034(17)
O8 0.064(3) 0.036(2) 0.032(2) 0.0079(17) -0.008(2) -0.021(2)
N3 0.027(3) 0.033(2) 0.030(3) 0.000(2) 0.0066(19) -0.001(2)
N4 0.035(3) 0.028(2) 0.028(3) 0.000(2) 0.002(2) -0.002(2)
C1 0.039(4) 0.032(3) 0.036(3) 0.007(2) 0.005(3) -0.001(3)
C2 0.036(4) 0.032(3) 0.039(4) -0.003(3) 0.006(3) -0.006(3)
C3 0.025(3) 0.032(3) 0.028(3) -0.006(2) 0.005(2) 0.000(2)
C4 0.029(3) 0.032(3) 0.028(3) 0.000(2) 0.008(2) 0.004(2)
C5 0.020(3) 0.031(3) 0.028(3) 0.001(2) 0.007(2) 0.004(2)
C6 0.024(3) 0.030(3) 0.024(3) -0.002(2) 0.002(2) 0.004(2)
C7 0.026(3) 0.035(3) 0.026(3) -0.004(2) 0.000(2) 0.001(2)
C8 0.026(3) 0.028(3) 0.029(3) -0.001(2) 0.001(2) -0.001(2)
C9 0.039(4) 0.031(3) 0.036(3) -0.005(2) 0.001(3) -0.004(2)
C10 0.046(4) 0.042(3) 0.025(3) -0.002(2) -0.002(3) 0.001(3)
C11 0.027(3) 0.044(3) 0.042(4) -0.008(3) 0.007(3) -0.002(3)
C12 0.054(4) 0.054(4) 0.040(4) -0.009(3) -0.002(3) -0.003(3)
C13 0.036(3) 0.032(3) 0.029(3) -0.001(2) 0.006(2) 0.000(2)
C14 0.068(5) 0.041(3) 0.046(4) 0.010(3) -0.005(3) -0.022(3)
N1 0.070(6) 0.050(4) 0.040(5) 0.012(4) 0.007(4) -0.013(4)
O1 0.052(4) 0.071(3) 0.043(4) 0.029(3) 0.011(3) 0.009(3)
O2 0.043(5) 0.046(3) 0.072(4) 0.001(3) 0.000(4) 0.002(3)
O1A 0.052(4) 0.071(3) 0.043(4) 0.029(3) 0.011(3) 0.009(3)
N1A 0.070(6) 0.050(4) 0.040(5) 0.012(4) 0.007(4) -0.013(4)
O2A 0.043(5) 0.046(3) 0.072(4) 0.001(3) 0.000(4) 0.002(3)
N2 0.045(5) 0.063(5) 0.039(5) 0.003(4) -0.009(4) 0.006(4)
O3 0.049(4) 0.080(5) 0.032(4) -0.013(4) -0.006(3) 0.010(3)
O4 0.038(4) 0.119(8) 0.078(6) -0.048(8) -0.008(3) 0.022(4)
N2A 0.045(5) 0.063(5) 0.039(5) 0.003(4) -0.009(4) 0.006(4)
O3A 0.049(4) 0.080(5) 0.032(4) -0.013(4) -0.006(3) 0.010(3)
O4A 0.038(4) 0.119(8) 0.078(6) -0.048(8) -0.008(3) 0.022(4)
O3B 0.049(4) 0.080(5) 0.032(4) -0.013(4) -0.006(3) 0.010(3)
O4B 0.038(4) 0.119(8) 0.078(6) -0.048(8) -0.008(3) 0.022(4)
N2B 0.045(5) 0.063(5) 0.039(5) 0.003(4) -0.009(4) 0.006(4)

loop_
_atom_type_symbol
_atom_type_description
_atom_type_scat_dispersion_real
_atom_type_scat_dispersion_imag
_atom_type_scat_source
C C 0.0033 0.0016 'International Tables Vol C Tables 4.2.6.8 and 6.1.1.4'
H H 0.0000 0.0000 'International Tables Vol C Tables 4.2.6.8 and 6.1.1.4'
N N 0.0061 0.0033 'International Tables Vol C Tables 4.2.6.8 and 6.1.1.4'
O O 0.0106 0.0060 'International Tables Vol C Tables 4.2.6.8 and 6.1.1.4'
Pd Pd -0.9988 1.0072 'International Tables Vol C Tables 4.2.6.8 and 6.1.1.4'

loop_
_geom_angle_atom_site_label_1
_geom_angle_atom_site_label_2
_geom_angle_atom_site_label_3
_geom_angle
_geom_angle_site_symmetry_1
_geom_angle_site_symmetry_3
_geom_angle_publ_flag
N1 Pd1 N3 96.4(6) . . ?
N2A Pd1 N3 168.1(4) . . ?
N2 Pd1 N3 168.1(4) . . ?
O3B Pd1 N3 166.8(2) . . ?
N1 Pd1 N4 169.9(6) . . ?
N2A Pd1 N4 97.8(5) . . ?
N2 Pd1 N4 97.8(5) . . ?
O3B Pd1 N4 93.1(2) . . ?
N3 Pd1 N4 80.50(16) . . ?
N3 Pd1 O1A 96.4(2) . . ?
N4 Pd1 O1A 174.1(2) . . ?
C11 O6 C12 115.6(4) . . ?
C13 O8 C14 116.7(4) . . ?
C1 N3 C5 120.0(4) . . ?
C1 N3 Pd1 125.6(3) . . ?
C5 N3 Pd1 114.3(3) . . ?
C10 N4 C6 119.4(4) . . ?
C10 N4 Pd1 125.2(3) . . ?
C6 N4 Pd1 115.4(3) . . ?
N3 C1 C2 121.7(5) . . ?
N3 C1 H1 119.1 . . ?
C2 C1 H1 119.1 . . ?
C1 C2 C3 119.2(5) . . ?
C1 C2 H2 120.4 . . ?
C3 C2 H2 120.4 . . ?
C4 C3 C2 118.8(5) . . ?
C4 C3 C11 122.9(5) . . ?
C2 C3 C11 118.3(5) . . ?
C3 C4 C5 120.2(5) . . ?
C3 C4 H4 119.9 . . ?
C5 C4 H4 119.9 . . ?
N3 C5 C4 120.1(5) . . ?
N3 C5 C6 115.9(4) . . ?
C4 C5 C6 124.0(5) . . ?
N4 C6 C7 121.3(4) . . ?
N4 C6 C5 113.7(4) . . ?
C7 C6 C5 125.0(5) . . ?
C6 C7 C8 119.7(5) . . ?
C6 C7 H7 120.1 . . ?
C8 C7 H7 120.1 . . ?
C9 C8 C7 118.4(5) . . ?
C9 C8 C13 122.1(4) . . ?
C7 C8 C13 119.5(5) . . ?
C8 C9 C10 119.6(5) . . ?
C8 C9 H9 120.2 . . ?
C10 C9 H9 120.2 . . ?
N4 C10 C9 121.6(5) . . ?
N4 C10 H10 119.2 . . ?
C9 C10 H10 119.2 . . ?
O5 C11 O6 124.4(5) . . ?
O5 C11 C3 123.4(5) . . ?
O6 C11 C3 112.2(5) . . ?
O6 C12 H12A 109.5 . . ?
O6 C12 H12B 109.5 . . ?
H12A C12 H12B 109.5 . . ?
O6 C12 H12C 109.5 . . ?
H12A C12 H12C 109.5 . . ?
H12B C12 H12C 109.5 . . ?
O7 C13 O8 124.6(5) . . ?
O7 C13 C8 124.5(5) . . ?
O8 C13 C8 110.9(5) . . ?
O8 C14 H14A 109.5 . . ?
O8 C14 H14B 109.5 . . ?
H14A C14 H14B 109.5 . . ?
O8 C14 H14C 109.5 . . ?
H14A C14 H14C 109.5 . . ?
H14B C14 H14C 109.5 . . ?
O1 N1 O2 125(2) . . ?
O1 N1 Pd1 115.3(14) . . ?
O2 N1 Pd1 119.6(19) . . ?
N1A O1A Pd1 119.4(5) . . ?
O2A N1A O1A 112.5(6) . . ?
O4 N2 O3 116(2) . . ?
O4 N2 Pd1 129(2) . . ?
O3 N2 Pd1 115.0(12) . . ?
O4A N2A O3A 105(5) . . ?
O4A N2A Pd1 134(4) . . ?
O3A N2A Pd1 121(2) . . ?
N2B O3B Pd1 119.9(6) . . ?
O4B N2B O3B 112.2(8) . . ?

loop_
_geom_bond_atom_site_label_1
_geom_bond_atom_site_label_2
_geom_bond_distance
_geom_bond_site_symmetry_2
_geom_bond_publ_flag
Pd1 N1 2.003(10) . ?
Pd1 N2A 2.004(7) . ?
Pd1 N2 2.004(7) . ?
Pd1 O3B 2.004(5) . ?
Pd1 N3 2.016(4) . ?
Pd1 N4 2.021(4) . ?
Pd1 O1A 2.027(5) . ?
O5 C11 1.200(6) . ?
O6 C11 1.332(6) . ?
O6 C12 1.451(6) . ?
O7 C13 1.196(6) . ?
O8 C13 1.326(6) . ?
O8 C14 1.452(6) . ?
N3 C1 1.342(6) . ?
N3 C5 1.360(6) . ?
N4 C10 1.327(6) . ?
N4 C6 1.358(6) . ?
C1 C2 1.385(7) . ?
C1 H1 0.9500 . ?
C2 C3 1.386(7) . ?
C2 H2 0.9500 . ?
C3 C4 1.383(6) . ?
C3 C11 1.498(7) . ?
C4 C5 1.390(6) . ?
C4 H4 0.9500 . ?
C5 C6 1.466(6) . ?
C6 C7 1.367(7) . ?
C7 C8 1.390(6) . ?
C7 H7 0.9500 . ?
C8 C9 1.372(7) . ?
C8 C13 1.495(7) . ?
C9 C10 1.388(7) . ?
C9 H9 0.9500 . ?
C10 H10 0.9500 . ?
C12 H12A 0.9800 . ?
C12 H12B 0.9800 . ?
C12 H12C 0.9800 . ?
C14 H14A 0.9800 . ?
C14 H14B 0.9800 . ?
C14 H14C 0.9800 . ?
N1 O1 1.196(10) . ?
N1 O2 1.197(10) . ?
O1A N1A 1.290(7) . ?
N1A O2A 1.254(7) . ?
N2 O4 1.190(10) . ?
N2 O3 1.207(10) . ?
N2A O4A 1.195(10) . ?
N2A O3A 1.199(10) . ?
O3B N2B 1.300(7) . ?
O4B N2B 1.237(8) . ?

loop_
_geom_torsion_atom_site_label_1
_geom_torsion_atom_site_label_2
_geom_torsion_atom_site_label_3
_geom_torsion_atom_site_label_4
_geom_torsion
_geom_torsion_site_symmetry_1
_geom_torsion_site_symmetry_2
_geom_torsion_site_symmetry_3
_geom_torsion_site_symmetry_4
_geom_torsion_publ_flag
C5 N3 C1 C2 -0.4(8) . . . . ?
Pd1 N3 C1 C2 -177.0(4) . . . . ?
N3 C1 C2 C3 -0.1(8) . . . . ?
C1 C2 C3 C4 0.3(8) . . . . ?
C1 C2 C3 C11 178.8(5) . . . . ?
C2 C3 C4 C5 0.1(7) . . . . ?
C11 C3 C4 C5 -178.3(5) . . . . ?
C1 N3 C5 C4 0.8(7) . . . . ?
Pd1 N3 C5 C4 177.8(3) . . . . ?
C1 N3 C5 C6 -178.9(4) . . . . ?
Pd1 N3 C5 C6 -1.9(5) . . . . ?
C3 C4 C5 N3 -0.7(7) . . . . ?
C3 C4 C5 C6 179.0(5) . . . . ?
C10 N4 C6 C7 -0.1(7) . . . . ?
Pd1 N4 C6 C7 177.6(4) . . . . ?
C10 N4 C6 C5 179.5(4) . . . . ?
Pd1 N4 C6 C5 -2.8(5) . . . . ?
N3 C5 C6 N4 3.1(6) . . . . ?
C4 C5 C6 N4 -176.6(4) . . . . ?
N3 C5 C6 C7 -177.3(5) . . . . ?
C4 C5 C6 C7 3.0(8) . . . . ?
N4 C6 C7 C8 -0.6(8) . . . . ?
C5 C6 C7 C8 179.8(4) . . . . ?
C6 C7 C8 C9 0.3(7) . . . . ?
C6 C7 C8 C13 -179.8(5) . . . . ?
C7 C8 C9 C10 0.7(8) . . . . ?
C13 C8 C9 C10 -179.2(5) . . . . ?
C6 N4 C10 C9 1.2(8) . . . . ?
Pd1 N4 C10 C9 -176.3(4) . . . . ?
C8 C9 C10 N4 -1.5(8) . . . . ?
C12 O6 C11 O5 -3.7(8) . . . . ?
C12 O6 C11 C3 175.6(4) . . . . ?
C4 C3 C11 O5 -175.4(5) . . . . ?
C2 C3 C11 O5 6.2(8) . . . . ?
C4 C3 C11 O6 5.3(7) . . . . ?
C2 C3 C11 O6 -173.1(5) . . . . ?
C14 O8 C13 O7 2.0(8) . . . . ?
C14 O8 C13 C8 -177.5(5) . . . . ?
C9 C8 C13 O7 162.2(5) . . . . ?
C7 C8 C13 O7 -17.6(8) . . . . ?
C9 C8 C13 O8 -18.2(7) . . . . ?
C7 C8 C13 O8 161.9(4) . . . . ?
Pd1 O1A N1A O2A 1.0(9) . . . . ?
Pd1 O3B N2B O4B -1.1(12) . . . . ?
